data_7012467
loop_
_publ_author_name
'Baker, Charles F.'
'Barker, Marten G.'
'Blake, Alexander J.'
'Wilson, Claire'
'Gregory, Duncan H.'

_publ_section_title
;
 Synthesis and structure of new mixed alkaline-earth nitridomolybdates
 and nitridotungstates, (Ba,Ca)3[MN4] (M = Mo, W)
;
_journal_issue 6
_journal_name_full 'Dalton Transactions'
_journal_page_first 1065
_journal_page_last 1069
_journal_paper_doi 10.1039/b211138a
_journal_year 2003
_chemical_compound_source 'synthesis as described'
_chemical_formula_moiety 'Ba6 Ca6 N16 W4'
_chemical_formula_sum 'Ba1.44 Ca1.56 N4 W'
_chemical_formula_weight 499.94
_space_group_IT_number 61
_symmetry_cell_setting orthorhombic
_symmetry_space_group_name_Hall '-P 2ac 2ab'
_symmetry_space_group_name_H-M 'P b c a'
_atom_sites_solution_primary direct
_atom_sites_solution_secondary difmap
_audit_conform_dict_location ftp://ftp.iucr.org/cifdics/cif_core_2.1beta5.dic
_audit_conform_dict_name cif_core.dic
_audit_conform_dict_version 2.1beta5
_audit_creation_date 2002-10-25T09:52:27-00:00
_audit_creation_method 'WinGX routine CIF_UPDATE'
_cell_angle_alpha 90
_cell_angle_beta 90
_cell_angle_gamma 90
_cell_formula_units_Z 8
_cell_length_a 10.3049(10)
_cell_length_b 9.5822(9)
_cell_length_c 11.7405(11)
_cell_measurement_reflns_used 1401
_cell_measurement_temperature 150(2)
_cell_measurement_theta_max 28.56
_cell_measurement_theta_min 3.38
_cell_volume 1159.30(19)
_computing_cell_refinement 'Bruker SAINT'
_computing_data_collection 'Bruker SMART'
_computing_data_reduction 'Bruker SHELXTL'
_computing_molecular_graphics 'ATOMS 4.1 (Dowty, 1998)'
_computing_publication_material 'WinGX publication routines (Farrugia, 1999)'
_computing_structure_refinement 'SHELXL-97 (Sheldrick, 1997)'
_computing_structure_solution 'SHELXS-97 (Sheldrick, 1990)'
_diffrn_ambient_temperature 150(2)
_diffrn_measured_fraction_theta_full 0.906
_diffrn_measured_fraction_theta_max 0.906
_diffrn_measurement_device_type 'Bruker Smart CCD'
_diffrn_measurement_method 'omega scans'
_diffrn_radiation_monochromator graphite
_diffrn_radiation_source 'normal-focus sealed tube'
_diffrn_radiation_type MoK\a
_diffrn_radiation_wavelength 0.71073
_diffrn_reflns_av_R_equivalents 0.047
_diffrn_reflns_av_unetI/netI 0.044
_diffrn_reflns_limit_h_max 13
_diffrn_reflns_limit_h_min -12
_diffrn_reflns_limit_k_max 5
_diffrn_reflns_limit_k_min -12
_diffrn_reflns_limit_l_max 13
_diffrn_reflns_limit_l_min -14
_diffrn_reflns_number 4876
_diffrn_reflns_theta_full 28.69
_diffrn_reflns_theta_max 28.69
_diffrn_reflns_theta_min 3.38
_diffrn_standards_decay_% 0
_exptl_absorpt_coefficient_mu 30.754
_exptl_absorpt_correction_T_max 0.296
_exptl_absorpt_correction_T_min 0.149
_exptl_absorpt_correction_type multi-scan
_exptl_absorpt_process_details 'SAINT V6.01/SADABS'
_exptl_crystal_colour Yellow
_exptl_crystal_density_diffrn 5.729
_exptl_crystal_density_method 'not measured'
_exptl_crystal_description irregular
_exptl_crystal_F_000 1710
_exptl_crystal_size_max 0.1
_exptl_crystal_size_mid 0.04
_exptl_crystal_size_min 0.04
_refine_diff_density_max 3.19
_refine_diff_density_min -3.204
_refine_diff_density_rms 0.47
_refine_ls_extinction_method none
_refine_ls_goodness_of_fit_ref 0.94
_refine_ls_matrix_type full
_refine_ls_number_parameters 74
_refine_ls_number_reflns 1352
_refine_ls_number_restraints 24
_refine_ls_restrained_S_all 0.935
_refine_ls_R_factor_all 0.0485
_refine_ls_R_factor_gt 0.0357
_refine_ls_shift/su_max 0
_refine_ls_shift/su_mean 0
_refine_ls_structure_factor_coef Fsqd
_refine_ls_weighting_details 'w=1/[\s^2^(Fo^2^)+(0.0474P)^2^+0.0000P] where P=(Fo^2^+2Fc^2^)/3'
_refine_ls_weighting_scheme calc
_refine_ls_wR_factor_gt 0.0788
_refine_ls_wR_factor_ref 0.0822
_reflns_number_gt 1058
_reflns_number_total 1564
_reflns_threshold_expression >2sigma(I)
_cod_data_source_file b211138a.txt
_cod_data_source_block cabawn
_cod_depositor_comments
;
The following automatic conversions were performed:
'_symmetry_cell_setting' value 'Orthorhombic' changed to 'orthorhombic'
according to '/home/saulius/struct/CIF-dictionaries/cif_core.dic'
dictionary named 'cif_core.dic' version 2.4.1 from
2010-06-29.

'_exptl_absorpt_correction_type' value 'Multiscan' changed to
'multi-scan' according to
'/home/saulius/struct/CIF-dictionaries/cif_core.dic' dictionary named
'cif_core.dic' version 2.4.1 from 2010-06-29.

Automatic conversion script
Id: cif_fix_enum 1527 2010-12-29 10:47:43Z saulius 

The following automatic conversions were performed:

'_refine_ls_weighting_scheme' value 'calc
w=1/[\s^2^(Fo^2^)+(0.0474P)^2^+0.0000P] where P=(Fo^2^+2Fc^2^)/3' was
changed to 'calc'. New tag '_refine_ls_weighting_details' was
created. The value of the new tag was set to
'w=1/[\s^2^(Fo^2^)+(0.0474P)^2^+0.0000P] where P=(Fo^2^+2Fc^2^)/3'.

Automatic conversion script
Id: cif_fix_values 3143 2015-03-26 13:38:13Z robertas 
;
_cod_original_sg_symbol_H-M Pbca
_cod_database_code 7012467

loop_
_symmetry_equiv_pos_as_xyz
'x, y, z'
'-x+1/2, -y, z+1/2'
'x+1/2, -y+1/2, -z'
'-x, y+1/2, -z+1/2'
'-x, -y, -z'
'x-1/2, y, -z-1/2'
'-x-1/2, y-1/2, z'
'x, -y-1/2, z-1/2'

loop_
_atom_site_label
_atom_site_type_symbol
_atom_site_fract_x
_atom_site_fract_y
_atom_site_fract_z
_atom_site_U_iso_or_equiv
_atom_site_adp_type
_atom_site_occupancy
_atom_site_symmetry_multiplicity
_atom_site_calc_flag
_atom_site_refinement_flags
_atom_site_disorder_assembly
_atom_site_disorder_group
Ba1 Ba 0.73701(6) -0.31931(6) 0.11841(5) 0.01155(18) Uani 1 1 d . . .
Ba2 Ba 0.46756(10) -0.62687(11) 0.14617(10) 0.0122(4) Uani 0.436(5) 1 d P . .
Ca2 Ca 0.46756(10) -0.62687(11) 0.14617(10) 0.0122(4) Uani 0.564(5) 1 d P . .
Ca3 Ca 0.37894(19) 0.0332(2) 0.10269(18) 0.0097(4) Uani 1 1 d . . .
W1 W 0.40337(4) -0.29611(4) 0.11535(4) 0.00986(15) Uani 1 1 d . . .
N1 N 0.5095(8) -0.1776(8) 0.0293(7) 0.0089(18) Uani 1 1 d U . .
N2 N 0.2702(10) -0.1899(9) 0.1766(9) 0.022(2) Uani 1 1 d U . .
N3 N 0.4996(9) -0.3820(10) 0.2305(9) 0.020(2) Uani 1 1 d U . .
N4 N 0.3379(8) -0.4318(9) 0.0153(8) 0.0138(19) Uani 1 1 d U . .

loop_
_atom_site_aniso_label
_atom_site_aniso_U_11
_atom_site_aniso_U_22
_atom_site_aniso_U_33
_atom_site_aniso_U_23
_atom_site_aniso_U_13
_atom_site_aniso_U_12
Ba1 0.0077(3) 0.0195(3) 0.0075(4) 0.0012(3) 0.0001(2) -0.0020(2)
Ba2 0.0106(6) 0.0111(6) 0.0151(7) -0.0011(4) 0.0030(4) -0.0001(4)
Ca2 0.0106(6) 0.0111(6) 0.0151(7) -0.0011(4) 0.0030(4) -0.0001(4)
Ca3 0.0076(9) 0.0145(10) 0.0069(12) -0.0004(8) -0.0001(7) -0.0028(8)
W1 0.0063(2) 0.0157(2) 0.0076(3) 0.00371(17) -0.00038(15) -0.00185(15)
N1 0.009(2) 0.010(2) 0.008(2) -0.0001(18) 0.0016(18) -0.0010(17)
N2 0.022(3) 0.022(3) 0.022(3) 0.0027(19) 0.0027(19) 0.0011(18)
N3 0.018(3) 0.021(3) 0.020(3) 0.0025(19) 0.0005(18) -0.0004(18)
N4 0.014(2) 0.014(2) 0.014(3) -0.0006(18) -0.0017(18) -0.0005(18)

loop_
_atom_type_symbol
_atom_type_description
_atom_type_scat_dispersion_real
_atom_type_scat_dispersion_imag
_atom_type_scat_source
N N 0.0061 0.0033 'International Tables Vol C Tables 4.2.6.8 and 6.1.1.4'
Ca Ca 0.2262 0.3064 'International Tables Vol C Tables 4.2.6.8 and 6.1.1.4'
Ba Ba -0.3244 2.2819 'International Tables Vol C Tables 4.2.6.8 and 6.1.1.4'
W W -0.849 6.8722 'International Tables Vol C Tables 4.2.6.8 and 6.1.1.4'

loop_
_geom_angle_atom_site_label_1
_geom_angle_atom_site_label_2
_geom_angle_atom_site_label_3
_geom_angle
_geom_angle_site_symmetry_1
_geom_angle_site_symmetry_3
_geom_angle_publ_flag
N2 Ba1 N3 78.2(3) 6_656 . ?
N2 Ba1 N1 101.9(3) 6_656 . ?
N3 Ba1 N1 64.6(3) . . ?
N2 Ba1 N4 150.1(3) 6_656 5_645 ?
N3 Ba1 N4 81.4(3) . 5_645 ?
N1 Ba1 N4 88.6(2) . 5_645 ?
N2 Ba1 N4 93.0(3) 6_656 3_545 ?
N3 Ba1 N4 134.2(2) . 3_545 ?
N1 Ba1 N4 73.8(2) . 3_545 ?
N4 Ba1 N4 116.8(3) 5_645 3_545 ?
N2 Ba1 N3 60.3(3) 6_656 6_656 ?
N3 Ba1 N3 114.81(12) . 6_656 ?
N1 Ba1 N3 160.6(2) . 6_656 ?
N4 Ba1 N3 110.7(2) 5_645 6_656 ?
N4 Ba1 N3 98.1(2) 3_545 6_656 ?
N2 Ba1 N1 111.1(3) 6_656 3_545 ?
N3 Ba1 N1 166.8(2) . 3_545 ?
N1 Ba1 N1 120.11(5) . 3_545 ?
N4 Ba1 N1 86.3(2) 5_645 3_545 ?
N4 Ba1 N1 56.5(2) 3_545 3_545 ?
N3 Ba1 N1 65.3(2) 6_656 3_545 ?
N2 Ba1 W1 119.9(2) 6_656 3_545 ?
N3 Ba1 W1 150.6(2) . 3_545 ?
N1 Ba1 W1 87.95(17) . 3_545 ?
N4 Ba1 W1 88.04(17) 5_645 3_545 ?
N4 Ba1 W1 33.11(16) 3_545 3_545 ?
N3 Ba1 W1 94.56(17) 6_656 3_545 ?
N1 Ba1 W1 32.31(15) 3_545 3_545 ?
N2 Ba1 W1 96.0(2) 6_656 . ?
N3 Ba1 W1 32.8(2) . . ?
N1 Ba1 W1 32.93(17) . . ?
N4 Ba1 W1 77.64(16) 5_645 . ?
N4 Ba1 W1 106.47(16) 3_545 . ?
N3 Ba1 W1 146.91(18) 6_656 . ?
N1 Ba1 W1 147.58(15) 3_545 . ?
W1 Ba1 W1 118.100(19) 3_545 . ?
N2 Ba1 N2 148.60(18) 6_656 3_545 ?
N3 Ba1 N2 123.4(3) . 3_545 ?
N1 Ba1 N2 73.1(2) . 3_545 ?
N4 Ba1 N2 61.2(2) 5_645 3_545 ?
N4 Ba1 N2 55.6(2) 3_545 3_545 ?
N3 Ba1 N2 117.4(2) 6_656 3_545 ?
N1 Ba1 N2 52.7(2) 3_545 3_545 ?
W1 Ba1 N2 31.14(16) 3_545 3_545 ?
W1 Ba1 N2 94.94(17) . 3_545 ?
N2 Ba1 W1 30.7(2) 6_656 6_656 ?
N3 Ba1 W1 91.2(2) . 6_656 ?
N1 Ba1 W1 132.34(17) . 6_656 ?
N4 Ba1 W1 129.78(17) 5_645 6_656 ?
N4 Ba1 W1 103.72(17) 3_545 6_656 ?
N3 Ba1 W1 31.23(17) 6_656 6_656 ?
N1 Ba1 W1 92.98(15) 3_545 6_656 ?
W1 Ba1 W1 116.21(2) 3_545 6_656 ?
W1 Ba1 W1 118.946(19) . 6_656 ?
N2 Ba1 W1 145.27(17) 3_545 6_656 ?
N2 Ba1 Ca2 65.1(2) 6_656 7_765 ?
N3 Ba1 Ca2 143.1(2) . 7_765 ?
N1 Ba1 Ca2 118.62(16) . 7_765 ?
N4 Ba1 Ca2 133.38(17) 5_645 7_765 ?
N4 Ba1 Ca2 49.51(16) 3_545 7_765 ?
N3 Ba1 Ca2 49.05(17) 6_656 7_765 ?
N1 Ba1 Ca2 47.77(15) 3_545 7_765 ?
W1 Ba1 Ca2 58.62(2) 3_545 7_765 ?
W1 Ba1 Ca2 144.85(3) . 7_765 ?
N2 Ba1 Ca2 89.65(16) 3_545 7_765 ?
W1 Ba1 Ca2 58.62(2) 6_656 7_765 ?
N2 Ba2 N3 106.6(3) 7_655 . ?
N2 Ba2 N4 76.9(3) 7_655 . ?
N3 Ba2 N4 70.0(3) . . ?
N2 Ba2 N1 91.5(3) 7_655 5_645 ?
N3 Ba2 N1 152.4(3) . 5_645 ?
N4 Ba2 N1 94.8(3) . 5_645 ?
N2 Ba2 N4 145.7(3) 7_655 5_645 ?
N3 Ba2 N4 89.2(3) . 5_645 ?
N4 Ba2 N4 80.5(3) . 5_645 ?
N1 Ba2 N4 65.0(3) 5_645 5_645 ?
N2 Ba2 N3 80.8(3) 7_655 4_645 ?
N3 Ba2 N3 124.78(6) . 4_645 ?
N4 Ba2 N3 156.4(3) . 4_645 ?
N1 Ba2 N3 77.9(3) 5_645 4_645 ?
N4 Ba2 N3 115.3(3) 5_645 4_645 ?
N2 Ba2 W1 92.9(2) 7_655 . ?
N3 Ba2 W1 34.9(2) . . ?
N4 Ba2 W1 35.14(18) . . ?
N1 Ba2 W1 125.99(18) 5_645 . ?
N4 Ba2 W1 82.85(18) 5_645 . ?
N3 Ba2 W1 155.7(2) 4_645 . ?
N2 Ba2 Ca3 62.5(2) 7_655 1_545 ?
N3 Ba2 Ca3 164.1(2) . 1_545 ?
N4 Ba2 Ca3 115.58(18) . 1_545 ?
N1 Ba2 Ca3 43.46(18) 5_645 1_545 ?
N4 Ba2 Ca3 106.25(18) 5_645 1_545 ?
N3 Ba2 Ca3 45.1(2) 4_645 1_545 ?
W1 Ba2 Ca3 148.81(5) . 1_545 ?
N2 Ba2 W1 116.6(2) 7_655 5_645 ?
N3 Ba2 W1 119.5(2) . 5_645 ?
N4 Ba2 W1 80.50(19) . 5_645 ?
N1 Ba2 W1 33.11(17) 5_645 5_645 ?
N4 Ba2 W1 33.22(18) 5_645 5_645 ?
N3 Ba2 W1 102.9(2) 4_645 5_645 ?
W1 Ba2 W1 100.88(3) . 5_645 ?
Ca3 Ba2 W1 76.40(4) 1_545 5_645 ?
N2 Ba2 N2 128.64(18) 7_655 4_645 ?
N3 Ba2 N2 80.1(3) . 4_645 ?
N4 Ba2 N2 146.0(2) . 4_645 ?
N1 Ba2 N2 105.1(2) 5_645 4_645 ?
N4 Ba2 N2 83.3(2) 5_645 4_645 ?
N3 Ba2 N2 56.9(3) 4_645 4_645 ?
W1 Ba2 N2 113.26(15) . 4_645 ?
Ca3 Ba2 N2 97.57(16) 1_545 4_645 ?
W1 Ba2 N2 101.42(17) 5_645 4_645 ?
N2 Ba2 W1 98.2(2) 7_655 4_645 ?
N3 Ba2 W1 93.8(2) . 4_645 ?
N4 Ba2 W1 160.43(19) . 4_645 ?
N1 Ba2 W1 104.30(18) 5_645 4_645 ?
N4 Ba2 W1 111.15(18) 5_645 4_645 ?
N3 Ba2 W1 32.2(2) 4_645 4_645 ?
W1 Ba2 W1 128.10(3) . 4_645 ?
Ca3 Ba2 W1 77.27(4) 1_545 4_645 ?
W1 Ba2 W1 118.02(3) 5_645 4_645 ?
N2 Ba2 W1 30.87(16) 4_645 4_645 ?
N2 Ba2 Ba1 135.2(2) 7_655 7_755 ?
N3 Ba2 Ba1 113.4(2) . 7_755 ?
N4 Ba2 Ba1 135.22(19) . 7_755 ?
N1 Ba2 Ba1 60.98(18) 5_645 7_755 ?
N4 Ba2 Ba1 55.61(18) 5_645 7_755 ?
N3 Ba2 Ba1 60.30(19) 4_645 7_755 ?
W1 Ba2 Ba1 131.66(3) . 7_755 ?
Ca3 Ba2 Ba1 73.89(4) 1_545 7_755 ?
W1 Ba2 Ba1 58.43(2) 5_645 7_755 ?
N2 Ba2 Ba1 45.60(16) 4_645 7_755 ?
W1 Ba2 Ba1 60.66(2) 4_645 7_755 ?
N1 Ca3 N3 94.6(3) 5_655 4_655 ?
N1 Ca3 N4 95.0(3) 5_655 7_665 ?
N3 Ca3 N4 137.9(3) 4_655 7_665 ?
N1 Ca3 N2 156.6(3) 5_655 . ?
N3 Ca3 N2 103.2(3) 4_655 . ?
N4 Ca3 N2 81.9(3) 7_665 . ?
N1 Ca3 N1 89.2(3) 5_655 . ?
N3 Ca3 N1 105.0(3) 4_655 . ?
N4 Ca3 N1 116.0(3) 7_665 . ?
N2 Ca3 N1 71.8(3) . . ?
N1 Ca3 W1 124.9(2) 5_655 . ?
N3 Ca3 W1 104.5(2) 4_655 . ?
N4 Ca3 W1 103.0(2) 7_665 . ?
N2 Ca3 W1 35.8(2) . . ?
N1 Ca3 W1 36.23(19) . . ?
N1 Ca3 N2 85.8(3) 5_655 7_665 ?
N3 Ca3 N2 75.8(3) 4_655 7_665 ?
N4 Ca3 N2 64.3(3) 7_665 7_665 ?
N2 Ca3 N2 113.0(2) . 7_665 ?
N1 Ca3 N2 174.9(3) . 7_665 ?
W1 Ca3 N2 148.71(19) . 7_665 ?
N1 Ca3 W1 99.5(2) 5_655 7_665 ?
N3 Ca3 W1 104.2(2) 4_655 7_665 ?
N4 Ca3 W1 33.7(2) 7_665 7_665 ?
N2 Ca3 W1 90.7(2) . 7_665 ?
N1 Ca3 W1 148.6(2) . 7_665 ?
W1 Ca3 W1 123.68(6) . 7_665 ?
N2 Ca3 W1 32.88(18) 7_665 7_665 ?
N1 Ca3 Ca2 54.1(2) 5_655 1_565 ?
N3 Ca3 Ca2 55.3(2) 4_655 1_565 ?
N4 Ca3 Ca2 100.0(2) 7_665 1_565 ?
N2 Ca3 Ca2 149.3(2) . 1_565 ?
N1 Ca3 Ca2 131.1(2) . 1_565 ?
W1 Ca3 Ca2 156.90(7) . 1_565 ?
N2 Ca3 Ca2 45.21(18) 7_665 1_565 ?
W1 Ca3 Ca2 76.10(5) 7_665 1_565 ?
N1 Ca3 Ba2 54.1(2) 5_655 1_565 ?
N3 Ca3 Ba2 55.3(2) 4_655 1_565 ?
N4 Ca3 Ba2 100.0(2) 7_665 1_565 ?
N2 Ca3 Ba2 149.3(2) . 1_565 ?
N1 Ca3 Ba2 131.1(2) . 1_565 ?
W1 Ca3 Ba2 156.90(7) . 1_565 ?
N2 Ca3 Ba2 45.21(18) 7_665 1_565 ?
W1 Ca3 Ba2 76.10(5) 7_665 1_565 ?
Ca2 Ca3 Ba2 0.00(4) 1_565 1_565 ?
N1 Ca3 Ca3 46.9(2) 5_655 5_655 ?
N3 Ca3 Ca3 104.1(2) 4_655 5_655 ?
N4 Ca3 Ca3 112.2(2) 7_665 5_655 ?
N2 Ca3 Ca3 112.9(2) . 5_655 ?
N1 Ca3 Ca3 42.28(19) . 5_655 ?
W1 Ca3 Ca3 78.24(7) . 5_655 ?
N2 Ca3 Ca3 132.7(2) 7_665 5_655 ?
W1 Ca3 Ca3 137.28(10) 7_665 5_655 ?
Ca2 Ca3 Ca3 94.88(8) 1_565 5_655 ?
Ba2 Ca3 Ca3 94.88(8) 1_565 5_655 ?
N1 Ca3 Ba1 93.3(2) 5_655 3_445 ?
N3 Ca3 Ba1 164.5(2) 4_655 3_445 ?
N4 Ca3 Ba1 54.2(2) 7_665 3_445 ?
N2 Ca3 Ba1 66.0(2) . 3_445 ?
N1 Ca3 Ba1 61.7(2) . 3_445 ?
W1 Ca3 Ba1 60.09(4) . 3_445 ?
N2 Ca3 Ba1 118.18(19) 7_665 3_445 ?
W1 Ca3 Ba1 87.55(5) 7_665 3_445 ?
Ca2 Ca3 Ba1 139.00(7) 1_565 3_445 ?
Ba2 Ca3 Ba1 139.00(7) 1_565 3_445 ?
Ca3 Ca3 Ba1 72.13(7) 5_655 3_445 ?
N2 W1 N3 110.7(4) . . ?
N2 W1 N1 108.0(4) . . ?
N3 W1 N1 110.3(4) . . ?
N2 W1 N4 110.9(4) . . ?
N3 W1 N4 109.8(4) . . ?
N1 W1 N4 107.0(4) . . ?
N2 W1 Ca3 54.0(3) . . ?
N3 W1 Ca3 121.0(3) . . ?
N1 W1 Ca3 54.4(3) . . ?
N4 W1 Ca3 129.2(3) . . ?
N2 W1 Ba2 129.9(3) . . ?
N3 W1 Ba2 51.9(3) . . ?
N1 W1 Ba2 122.1(3) . . ?
N4 W1 Ba2 57.9(3) . . ?
Ca3 W1 Ba2 171.90(4) . . ?
N2 W1 Ca3 69.0(3) . 7_655 ?
N3 W1 Ca3 106.2(3) . 7_655 ?
N1 W1 Ca3 141.4(3) . 7_655 ?
N4 W1 Ca3 47.2(3) . 7_655 ?
Ca3 W1 Ca3 114.59(4) . 7_655 ?
Ba2 W1 Ca3 72.88(4) . 7_655 ?
N2 W1 Ba1 76.3(3) . 3_445 ?
N3 W1 Ba1 171.7(3) . 3_445 ?
N1 W1 Ba1 70.3(3) . 3_445 ?
N4 W1 Ba1 62.7(3) . 3_445 ?
Ca3 W1 Ba1 66.45(4) . 3_445 ?
Ba2 W1 Ba1 120.37(3) . 3_445 ?
Ca3 W1 Ba1 71.70(4) 7_655 3_445 ?
N2 W1 Ca2 138.9(3) . 5_645 ?
N3 W1 Ca2 110.3(3) . 5_645 ?
N1 W1 Ca2 54.6(3) . 5_645 ?
N4 W1 Ca2 55.2(3) . 5_645 ?
Ca3 W1 Ca2 101.73(4) . 5_645 ?
Ba2 W1 Ca2 79.12(3) . 5_645 ?
Ca3 W1 Ca2 101.11(4) 7_655 5_645 ?
Ba1 W1 Ca2 62.94(2) 3_445 5_645 ?
N2 W1 Ba2 138.9(3) . 5_645 ?
N3 W1 Ba2 110.3(3) . 5_645 ?
N1 W1 Ba2 54.6(3) . 5_645 ?
N4 W1 Ba2 55.2(3) . 5_645 ?
Ca3 W1 Ba2 101.73(4) . 5_645 ?
Ba2 W1 Ba2 79.12(3) . 5_645 ?
Ca3 W1 Ba2 101.11(4) 7_655 5_645 ?
Ba1 W1 Ba2 62.94(2) 3_445 5_645 ?
Ca2 W1 Ba2 0.00(3) 5_645 5_645 ?
N2 W1 Ba1 140.4(3) . . ?
N3 W1 Ba1 55.5(3) . . ?
N1 W1 Ba1 57.4(3) . . ?
N4 W1 Ba1 108.7(3) . . ?
Ca3 W1 Ba1 98.28(4) . . ?
Ba2 W1 Ba1 74.54(2) . . ?
Ca3 W1 Ba1 146.92(4) 7_655 . ?
Ba1 W1 Ba1 121.968(16) 3_445 . ?
Ca2 W1 Ba1 66.93(2) 5_645 . ?
Ba2 W1 Ba1 66.93(2) 5_645 . ?
W1 N1 Ca3 171.2(5) . 5_655 ?
W1 N1 Ca3 89.4(3) . . ?
Ca3 N1 Ca3 90.8(3) 5_655 . ?
W1 N1 Ca2 92.3(3) . 5_645 ?
Ca3 N1 Ca2 82.5(3) 5_655 5_645 ?
Ca3 N1 Ca2 144.7(4) . 5_645 ?
W1 N1 Ba2 92.3(3) . 5_645 ?
Ca3 N1 Ba2 82.5(3) 5_655 5_645 ?
Ca3 N1 Ba2 144.7(4) . 5_645 ?
Ca2 N1 Ba2 0.00(5) 5_645 5_645 ?
W1 N1 Ba1 89.6(3) . . ?
Ca3 N1 Ba1 96.7(3) 5_655 . ?
Ca3 N1 Ba1 131.9(3) . . ?
Ca2 N1 Ba1 83.3(2) 5_645 . ?
Ba2 N1 Ba1 83.3(2) 5_645 . ?
W1 N1 N2 35.8(2) . . ?
Ca3 N1 N2 142.5(4) 5_655 . ?
Ca3 N1 N2 53.9(2) . . ?
Ca2 N1 N2 117.8(3) 5_645 . ?
Ba2 N1 N2 117.8(3) 5_645 . ?
Ba1 N1 N2 115.8(3) . . ?
W1 N1 N4 36.6(2) . . ?
Ca3 N1 N4 136.0(4) 5_655 . ?
Ca3 N1 N4 110.2(3) . . ?
Ca2 N1 N4 57.8(2) 5_645 . ?
Ba2 N1 N4 57.8(2) 5_645 . ?
Ba1 N1 N4 96.6(3) . . ?
N2 N1 N4 61.3(3) . . ?
W1 N1 N3 34.8(2) . . ?
Ca3 N1 N3 152.9(4) 5_655 . ?
Ca3 N1 N3 103.0(3) . . ?
Ca2 N1 N3 98.2(3) 5_645 . ?
Ba2 N1 N3 98.2(3) 5_645 . ?
Ba1 N1 N3 56.7(2) . . ?
N2 N1 N3 60.4(3) . . ?
N4 N1 N3 60.5(3) . . ?
W1 N1 Ba1 77.3(3) . 3_445 ?
Ca3 N1 Ba1 94.3(3) 5_655 3_445 ?
Ca3 N1 Ba1 74.8(2) . 3_445 ?
Ca2 N1 Ba1 71.25(19) 5_645 3_445 ?
Ba2 N1 Ba1 71.25(19) 5_645 3_445 ?
Ba1 N1 Ba1 150.7(3) . 3_445 ?
N2 N1 Ba1 66.7(3) . 3_445 ?
N4 N1 Ba1 57.7(2) . 3_445 ?
N3 N1 Ba1 111.7(3) . 3_445 ?
W1 N1 N1 131.8(5) . 5_655 ?
Ca3 N1 N1 47.8(2) 5_655 5_655 ?
Ca3 N1 N1 43.05(19) . 5_655 ?
Ca2 N1 N1 121.0(4) 5_645 5_655 ?
Ba2 N1 N1 121.0(4) 5_645 5_655 ?
Ba1 N1 N1 125.1(4) . 5_655 ?
N2 N1 N1 96.1(4) . 5_655 ?
N4 N1 N1 138.3(4) . 5_655 ?
N3 N1 N1 140.8(5) . 5_655 ?
Ba1 N1 N1 81.8(3) 3_445 5_655 ?
W1 N1 N3 127.8(4) . 8 ?
Ca3 N1 N3 43.7(2) 5_655 8 ?
Ca3 N1 N3 100.9(3) . 8 ?
Ca2 N1 N3 51.9(2) 5_645 8 ?
Ba2 N1 N3 51.9(2) 5_645 8 ?
Ba1 N1 N3 117.0(3) . 8 ?
N2 N1 N3 123.3(3) . 8 ?
N4 N1 N3 93.4(3) . 8 ?
N3 N1 N3 149.4(3) . 8 ?
Ba1 N1 N3 57.2(2) 3_445 8 ?
N1 N1 N3 69.3(3) 5_655 8 ?
W1 N2 Ca2 141.9(5) . 7_665 ?
W1 N2 Ba2 141.9(5) . 7_665 ?
Ca2 N2 Ba2 0.00(5) 7_665 7_665 ?
W1 N2 Ca3 90.2(4) . . ?
Ca2 N2 Ca3 100.1(3) 7_665 . ?
Ba2 N2 Ca3 100.1(3) 7_665 . ?
W1 N2 Ba1 100.7(4) . 6_556 ?
Ca2 N2 Ba1 96.4(3) 7_665 6_556 ?
Ba2 N2 Ba1 96.4(3) 7_665 6_556 ?
Ca3 N2 Ba1 137.0(4) . 6_556 ?
W1 N2 N1 36.2(2) . . ?
Ca2 N2 N1 134.2(4) 7_665 . ?
Ba2 N2 N1 134.2(4) 7_665 . ?
Ca3 N2 N1 54.3(2) . . ?
Ba1 N2 N1 128.8(4) 6_556 . ?
W1 N2 N3 34.8(3) . . ?
Ca2 N2 N3 156.0(4) 7_665 . ?
Ba2 N2 N3 156.0(4) 7_665 . ?
Ca3 N2 N3 103.5(4) . . ?
Ba1 N2 N3 69.0(3) 6_556 . ?
N1 N2 N3 60.7(3) . . ?
W1 N2 N4 34.8(2) . . ?
Ca2 N2 N4 108.1(4) 7_665 . ?
Ba2 N2 N4 108.1(4) 7_665 . ?
Ca3 N2 N4 108.7(4) . . ?
Ba1 N2 N4 103.3(3) 6_556 . ?
N1 N2 N4 59.4(3) . . ?
N3 N2 N4 59.9(3) . . ?
W1 N2 Ca3 78.1(3) . 7_655 ?
Ca2 N2 Ca3 72.3(2) 7_665 7_655 ?
Ba2 N2 Ca3 72.3(2) 7_665 7_655 ?
Ca3 N2 Ca3 144.3(4) . 7_655 ?
Ba1 N2 Ca3 78.5(2) 6_556 7_655 ?
N1 N2 Ca3 105.7(3) . 7_655 ?
N3 N2 Ca3 85.9(3) . 7_655 ?
N4 N2 Ca3 46.7(2) . 7_655 ?
W1 N2 N4 116.0(4) . 7_665 ?
Ca2 N2 N4 54.5(2) 7_665 7_665 ?
Ba2 N2 N4 54.5(2) 7_665 7_665 ?
Ca3 N2 N4 48.0(2) . 7_665 ?
Ba1 N2 N4 143.3(4) 6_556 7_665 ?
N1 N2 N4 85.3(3) . 7_665 ?
N3 N2 N4 145.9(4) . 7_665 ?
N4 N2 N4 106.7(4) . 7_665 ?
Ca3 N2 N4 107.7(3) 7_655 7_665 ?
W1 N2 Ca2 75.6(3) . 4_655 ?
Ca2 N2 Ca2 142.5(4) 7_665 4_655 ?
Ba2 N2 Ca2 142.5(4) 7_665 4_655 ?
Ca3 N2 Ca2 73.6(2) . 4_655 ?
Ba1 N2 Ca2 69.3(2) 6_556 4_655 ?
N1 N2 Ca2 72.5(3) . 4_655 ?
N3 N2 Ca2 51.6(2) . 4_655 ?
N4 N2 Ca2 109.0(3) . 4_655 ?
Ca3 N2 Ca2 133.3(3) 7_655 4_655 ?
N4 N2 Ca2 118.4(3) 7_665 4_655 ?
W1 N2 Ba2 75.6(3) . 4_655 ?
Ca2 N2 Ba2 142.5(4) 7_665 4_655 ?
Ba2 N2 Ba2 142.5(4) 7_665 4_655 ?
Ca3 N2 Ba2 73.6(2) . 4_655 ?
Ba1 N2 Ba2 69.3(2) 6_556 4_655 ?
N1 N2 Ba2 72.5(3) . 4_655 ?
N3 N2 Ba2 51.6(2) . 4_655 ?
N4 N2 Ba2 109.0(3) . 4_655 ?
Ca3 N2 Ba2 133.3(3) 7_655 4_655 ?
N4 N2 Ba2 118.4(3) 7_665 4_655 ?
Ca2 N2 Ba2 0.00(4) 4_655 4_655 ?
W1 N3 Ca3 172.3(5) . 4_645 ?
W1 N3 Ba2 93.2(4) . . ?
Ca3 N3 Ba2 94.0(3) 4_645 . ?
W1 N3 Ba1 91.7(4) . . ?
Ca3 N3 Ba1 90.0(3) 4_645 . ?
Ba2 N3 Ba1 97.2(3) . . ?
W1 N3 Ca2 93.0(4) . 4_655 ?
Ca3 N3 Ca2 79.6(3) 4_645 4_655 ?
Ba2 N3 Ca2 172.3(4) . 4_655 ?
Ba1 N3 Ca2 87.2(3) . 4_655 ?
W1 N3 Ba2 93.0(4) . 4_655 ?
Ca3 N3 Ba2 79.6(3) 4_645 4_655 ?
Ba2 N3 Ba2 172.3(4) . 4_655 ?
Ba1 N3 Ba2 87.2(3) . 4_655 ?
Ca2 N3 Ba2 0.00(4) 4_655 4_655 ?
W1 N3 N2 34.5(3) . . ?
Ca3 N3 N2 139.0(4) 4_645 . ?
Ba2 N3 N2 111.7(4) . . ?
Ba1 N3 N2 116.2(4) . . ?
Ca2 N3 N2 71.5(3) 4_655 . ?
Ba2 N3 N2 71.5(3) 4_655 . ?
W1 N3 N4 35.2(2) . . ?
Ca3 N3 N4 151.7(4) 4_645 . ?
Ba2 N3 N4 58.0(3) . . ?
Ba1 N3 N4 96.8(3) . . ?
Ca2 N3 N4 127.9(4) 4_655 . ?
Ba2 N3 N4 127.9(4) 4_655 . ?
N2 N3 N4 60.2(3) . . ?
W1 N3 N1 34.9(2) . . ?
Ca3 N3 N1 143.7(4) 4_645 . ?
Ba2 N3 N1 106.9(4) . . ?
Ba1 N3 N1 58.7(2) . . ?
Ca2 N3 N1 80.8(3) 4_655 . ?
Ba2 N3 N1 80.8(3) 4_655 . ?
N2 N3 N1 58.9(3) . . ?
N4 N3 N1 58.9(3) . . ?
W1 N3 Ba1 82.7(3) . 6_556 ?
Ca3 N3 Ba1 92.8(3) 4_645 6_556 ?
Ba2 N3 Ba1 105.6(3) . 6_556 ?
Ba1 N3 Ba1 156.8(4) . 6_556 ?
Ca2 N3 Ba1 70.6(2) 4_655 6_556 ?
Ba2 N3 Ba1 70.6(2) 4_655 6_556 ?
N2 N3 Ba1 50.7(2) . 6_556 ?
N4 N3 Ba1 91.5(3) . 6_556 ?
N1 N3 Ba1 109.0(3) . 6_556 ?
W1 N3 N2 114.5(4) . 6_656 ?
Ca3 N3 N2 61.5(3) 4_645 6_656 ?
Ba2 N3 N2 134.4(4) . 6_656 ?
Ba1 N3 N2 49.5(2) . 6_656 ?
Ca2 N3 N2 45.7(2) 4_655 6_656 ?
Ba2 N3 N2 45.7(2) 4_655 6_656 ?
N2 N3 N2 111.2(4) . 6_656 ?
N4 N3 N2 140.3(4) . 6_656 ?
N1 N3 N2 83.0(3) . 6_656 ?
Ba1 N3 N2 112.9(3) 6_556 6_656 ?
W1 N4 Ca3 99.1(4) . 7_655 ?
W1 N4 Ba2 86.9(3) . . ?
Ca3 N4 Ba2 96.5(3) 7_655 . ?
W1 N4 Ca2 91.6(3) . 5_645 ?
Ca3 N4 Ca2 161.2(4) 7_655 5_645 ?
Ba2 N4 Ca2 99.5(3) . 5_645 ?
W1 N4 Ba2 91.6(3) . 5_645 ?
Ca3 N4 Ba2 161.2(4) 7_655 5_645 ?
Ba2 N4 Ba2 99.5(3) . 5_645 ?
Ca2 N4 Ba2 0.00(5) 5_645 5_645 ?
W1 N4 Ba1 169.8(4) . 5_645 ?
Ca3 N4 Ba1 82.8(2) 7_655 5_645 ?
Ba2 N4 Ba1 82.9(2) . 5_645 ?
Ca2 N4 Ba1 89.4(3) 5_645 5_645 ?
Ba2 N4 Ba1 89.4(3) 5_645 5_645 ?
W1 N4 N1 36.5(2) . . ?
Ca3 N4 N1 127.9(4) 7_655 . ?
Ba2 N4 N1 103.5(3) . . ?
Ca2 N4 N1 57.2(2) 5_645 . ?
Ba2 N4 N1 57.2(2) 5_645 . ?
Ba1 N4 N1 146.5(4) 5_645 . ?
W1 N4 Ba1 84.2(3) . 3_445 ?
Ca3 N4 Ba1 90.7(3) 7_655 3_445 ?
Ba2 N4 Ba1 169.3(3) . 3_445 ?
Ca2 N4 Ba1 74.9(2) 5_645 3_445 ?
Ba2 N4 Ba1 74.9(2) 5_645 3_445 ?
Ba1 N4 Ba1 105.9(3) 5_645 3_445 ?
N1 N4 Ba1 65.9(2) . 3_445 ?
W1 N4 N3 35.0(2) . . ?
Ca3 N4 N3 99.8(4) 7_655 . ?
Ba2 N4 N3 52.0(2) . . ?
Ca2 N4 N3 97.9(3) 5_645 . ?
Ba2 N4 N3 97.9(3) 5_645 . ?
Ba1 N4 N3 134.9(4) 5_645 . ?
N1 N4 N3 60.7(3) . . ?
Ba1 N4 N3 119.1(3) 3_445 . ?
W1 N4 N2 34.3(2) . . ?
Ca3 N4 N2 69.1(3) 7_655 . ?
Ba2 N4 N2 106.1(3) . . ?
Ca2 N4 N2 115.2(3) 5_645 . ?
Ba2 N4 N2 115.2(3) 5_645 . ?
Ba1 N4 N2 151.1(4) 5_645 . ?
N1 N4 N2 59.3(3) . . ?
Ba1 N4 N2 69.2(3) 3_445 . ?
N3 N4 N2 59.8(3) . . ?
W1 N4 N2 106.3(4) . 7_655 ?
Ca3 N4 N2 50.1(2) 7_655 7_655 ?
Ba2 N4 N2 48.6(2) . 7_655 ?
Ca2 N4 N2 140.8(3) 5_645 7_655 ?
Ba2 N4 N2 140.8(3) 5_645 7_655 ?
Ba1 N4 N2 67.2(2) 5_645 7_655 ?
N1 N4 N2 140.4(4) . 7_655 ?
Ba1 N4 N2 140.2(3) 3_445 7_655 ?
N3 N4 N2 80.1(3) . 7_655 ?
N2 N4 N2 97.7(3) . 7_655 ?

loop_
_geom_bond_atom_site_label_1
_geom_bond_atom_site_label_2
_geom_bond_distance
_geom_bond_site_symmetry_2
_geom_bond_publ_flag
Ba1 N2 2.729(10) 6_656 ?
Ba1 N3 2.842(10) . ?
Ba1 N1 2.904(9) . ?
Ba1 N4 2.957(9) 5_645 ?
Ba1 N4 3.055(9) 3_545 ?
Ba1 N3 3.291(10) 6_656 ?
Ba1 N1 3.301(9) 3_545 ?
Ba1 W1 3.4196(8) 3_545 ?
Ba1 W1 3.4456(8) . ?
Ba1 N2 3.482(10) 3_545 ?
Ba1 W1 3.5719(8) 6_656 ?
Ba1 Ca2 3.5741(12) 7_765 ?
Ba2 N2 2.549(10) 7_655 ?
Ba2 N3 2.568(10) . ?
Ba2 N4 2.764(9) . ?
Ba2 N1 2.795(8) 5_645 ?
Ba2 N4 2.815(9) 5_645 ?
Ba2 N3 2.861(10) 4_645 ?
Ba2 W1 3.2579(11) . ?
Ba2 Ca3 3.421(2) 1_545 ?
Ba2 W1 3.4266(12) 5_645 ?
Ba2 N2 3.463(10) 4_645 ?
Ba2 W1 3.4983(12) 4_645 ?
Ba2 Ba1 3.5741(13) 7_755 ?
Ca3 N1 2.374(9) 5_655 ?
Ca3 N3 2.462(10) 4_655 ?
Ca3 N4 2.482(9) 7_665 ?
Ca3 N2 2.565(10) . ?
Ca3 N1 2.576(9) . ?
Ca3 W1 3.169(2) . ?
Ca3 N2 3.186(10) 7_665 ?
Ca3 W1 3.341(2) 7_665 ?
Ca3 Ca2 3.421(2) 1_565 ?
Ca3 Ba2 3.421(2) 1_565 ?
Ca3 Ca3 3.528(4) 5_655 ?
Ca3 Ba1 3.617(2) 3_445 ?
W1 N2 1.853(10) . ?
W1 N3 1.867(10) . ?
W1 N1 1.873(8) . ?
W1 N4 1.878(9) . ?
W1 Ca3 3.341(2) 7_655 ?
W1 Ba1 3.4196(8) 3_445 ?
W1 Ca2 3.4266(12) 5_645 ?
W1 Ba2 3.4266(12) 5_645 ?
N1 Ca3 2.374(9) 5_655 ?
N1 Ca2 2.795(8) 5_645 ?
N1 Ba2 2.795(8) 5_645 ?
N1 N2 3.014(13) . ?
N1 N4 3.015(12) . ?
N1 N3 3.070(14) . ?
N1 Ba1 3.301(9) 3_445 ?
N1 N1 3.477(16) 5_655 ?
N1 N3 3.556(14) 8 ?
N2 Ca2 2.549(10) 7_665 ?
N2 Ba2 2.549(10) 7_665 ?
N2 Ba1 2.729(10) 6_556 ?
N2 N3 3.061(14) . ?
N2 N4 3.074(13) . ?
N2 Ca3 3.186(10) 7_655 ?
N2 N4 3.309(13) 7_665 ?
N2 Ca2 3.463(10) 4_655 ?
N2 Ba2 3.463(10) 4_655 ?
N3 Ca3 2.462(10) 4_645 ?
N3 Ca2 2.861(10) 4_655 ?
N3 Ba2 2.861(10) 4_655 ?
N3 N4 3.064(13) . ?
N3 Ba1 3.291(10) 6_556 ?
N3 N2 3.515(14) 6_656 ?
N4 Ca3 2.482(9) 7_655 ?
N4 Ca2 2.815(9) 5_645 ?
N4 Ba2 2.815(9) 5_645 ?
N4 Ba1 2.957(9) 5_645 ?
N4 Ba1 3.055(9) 3_445 ?
N4 N2 3.309(13) 7_655 ?
